data_2023117
loop_
_publ_author_name
'Shi, Xin-Wei'
'Bai, Ming-sheng'
'Zheng, Shao-Jun'
'Lu, Qiang-Qiang'
'Li, Gen'
'Zhou, Ya-Fu'

_publ_section_title
;
 Crystal structure characterization, Hirshfeld surface analysis, and DFT
 calculation studies of 1-(6-amino-5-nitronaphthalen-2-yl)ethanone
;
_journal_coeditor_code ZN2036
_journal_issue 6
_journal_name_full 'Acta Crystallographica Section E Crystallographic Communications'
_journal_paper_doi 10.1107/S2056989024003797
_journal_volume 80
_journal_year 2024
_chemical_formula_iupac 'C12 H10 N2 O3'
_chemical_formula_moiety 'C12 H10 N2 O3'
_chemical_formula_sum 'C12 H10 N2 O3'
_chemical_formula_weight 230.22
_chemical_name_systematic
;
1-(6-Amino-5-nitronaphthalen-2-yl)ethanone
;
_space_group_crystal_system triclinic
_space_group_IT_number 2
_space_group_name_Hall '-P 1'
_space_group_name_H-M_alt 'P -1'
_atom_sites_solution_hydrogens geom
_audit_creation_method SHELXL-2014/7
_cell_angle_alpha 73.338(4)
_cell_angle_beta 72.167(4)
_cell_angle_gamma 62.966(4)
_cell_formula_units_Z 2
_cell_length_a 8.1208(13)
_cell_length_b 8.2262(14)
_cell_length_c 9.5944(15)
_cell_measurement_reflns_used 1265
_cell_measurement_temperature 296(2)
_cell_measurement_theta_max 24.96
_cell_measurement_theta_min 2.82
_cell_volume 535.19(15)
_computing_cell_refinement
;
SMART (Bruker, 2002)
;
_computing_data_collection
;
SMART (Bruker, 2002)
;
_computing_data_reduction
;
SAINT (Bruker, 2002)
;
_computing_molecular_graphics
;
<i>SHELXL2014/7</i> (Sheldrick, 2015b)
;
_computing_publication_material
;
publcif  (Westrip, 2010)
;
_computing_structure_refinement
;
<i>SHELXL2014/7</i> (Sheldrick, 2015b)
;
_computing_structure_solution
;
<i>SHELXT2014/7</i> (Sheldrick, 2015a)
;
_diffrn_ambient_temperature 296(2)
_diffrn_measured_fraction_theta_full 0.999
_diffrn_measured_fraction_theta_max 0.999
_diffrn_measurement_device_type 'Bruker SMART CCD'
_diffrn_measurement_method 'phi and omega scans'
_diffrn_radiation_type MoK\a
_diffrn_radiation_wavelength 0.71073
_diffrn_reflns_av_R_equivalents 0.0132
_diffrn_reflns_av_unetI/netI 0.0198
_diffrn_reflns_limit_h_max 9
_diffrn_reflns_limit_h_min -9
_diffrn_reflns_limit_k_max 9
_diffrn_reflns_limit_k_min -6
_diffrn_reflns_limit_l_max 11
_diffrn_reflns_limit_l_min -11
_diffrn_reflns_number 3406
_diffrn_reflns_theta_full 24.986
_diffrn_reflns_theta_max 24.986
_diffrn_reflns_theta_min 2.264
_exptl_absorpt_coefficient_mu 0.105
_exptl_absorpt_correction_type multi-scan
_exptl_absorpt_process_details
;
SADABS; Krause <i>et al.</i>,  2015)
;
_exptl_crystal_colour red
_exptl_crystal_density_diffrn 1.429
_exptl_crystal_description block
_exptl_crystal_F_000 240
_exptl_crystal_size_max 0.400
_exptl_crystal_size_mid 0.300
_exptl_crystal_size_min 0.150
_refine_diff_density_max 0.412
_refine_diff_density_min -0.299
_refine_ls_extinction_method none
_refine_ls_goodness_of_fit_ref 1.033
_refine_ls_hydrogen_treatment constr
_refine_ls_matrix_type full
_refine_ls_number_parameters 155
_refine_ls_number_reflns 1884
_refine_ls_number_restraints 0
_refine_ls_restrained_S_all 1.033
_refine_ls_R_factor_all 0.0638
_refine_ls_R_factor_gt 0.0505
_refine_ls_shift/su_max 0.000
_refine_ls_shift/su_mean 0.000
_refine_ls_structure_factor_coef Fsqd
_refine_ls_weighting_details 'w=1/[\s^2^(Fo^2^)+(0.0735P)^2^+0.2098P] where P=(Fo^2^+2Fc^2^)/3'
_refine_ls_weighting_scheme calc
_refine_ls_wR_factor_gt 0.1337
_refine_ls_wR_factor_ref 0.1480
_reflns_number_gt 1448
_reflns_number_total 1884
_reflns_threshold_expression 'I > 2\s(I)'
_cod_data_source_file zn2036.cif
_cod_data_source_block I
_cod_database_code 2023117
_shelx_space_group_comment
;
The symmetry employed for this shelxl refinement is uniquely defined
by the following loop, which should always be used as a source of
symmetry information in preference to the above space-group names.
They are only intended as comments.
;
_shelx_estimated_absorpt_t_min 0.959
_shelx_estimated_absorpt_t_max 0.984

loop_
_space_group_symop_operation_xyz
'x, y, z'
'-x, -y, -z'

loop_
_atom_site_type_symbol
_atom_site_label
_atom_site_fract_x
_atom_site_fract_y
_atom_site_fract_z
_atom_site_U_iso_or_equiv
_atom_site_adp_type
_atom_site_calc_flag
_atom_site_occupancy
_atom_site_disorder_assembly
_atom_site_disorder_group
C C12 0.0695(3) 0.0991(3) 0.7872(3) 0.0632(7) Uani d 1 . .
H H12A 0.1914 0.0236 0.8117 0.095 Uiso calc 1 . .
H H12B 0.0717 0.0847 0.6908 0.095 Uiso calc 1 . .
H H12C -0.0238 0.0615 0.8599 0.095 Uiso calc 1 . .
C C11 0.0216(3) 0.2974(3) 0.7860(2) 0.0456(5) Uani d 1 . .
C C3 0.1180(3) 0.3996(3) 0.6612(2) 0.0372(4) Uani d 1 . .
C C2 0.0793(3) 0.5851(3) 0.6600(2) 0.0444(5) Uani d 1 . .
H H2 -0.0081 0.6426 0.7383 0.053 Uiso calc 1 . .
C C1 0.1661(3) 0.6831(3) 0.5474(2) 0.0423(5) Uani d 1 . .
H H1 0.1366 0.8052 0.5514 0.051 Uiso calc 1 . .
C C9 0.2999(2) 0.6039(2) 0.4247(2) 0.0324(4) Uani d 1 . .
C C10 0.3356(2) 0.4177(2) 0.42440(19) 0.0328(4) Uani d 1 . .
C C4 0.2454(3) 0.3209(2) 0.5420(2) 0.0357(4) Uani d 1 . .
H H4 0.2726 0.1990 0.5396 0.043 Uiso calc 1 . .
C C5 0.4643(3) 0.3292(2) 0.3033(2) 0.0392(5) Uani d 1 . .
H H5 0.4859 0.2079 0.3040 0.047 Uiso calc 1 . .
C C6 0.5553(3) 0.4150(3) 0.1883(2) 0.0408(5) Uani d 1 . .
H H6 0.6395 0.3514 0.1120 0.049 Uiso calc 1 . .
C C7 0.5262(3) 0.6024(3) 0.1800(2) 0.0380(5) Uani d 1 . .
C C8 0.3990(3) 0.6942(2) 0.2985(2) 0.0357(4) Uani d 1 . .
N N1 0.3732(3) 0.8791(2) 0.2929(2) 0.0489(5) Uani d 1 . .
N N2 0.6247(3) 0.6726(3) 0.05977(18) 0.0538(5) Uani d 1 . .
H H2A 0.6136 0.7843 0.0491 0.065 Uiso calc 1 . .
H H2B 0.6992 0.6062 -0.0071 0.065 Uiso calc 1 . .
O O1 -0.0958(2) 0.3728(2) 0.88712(17) 0.0677(5) Uani d 1 . .
O O2 0.2953(3) 0.9525(2) 0.4026(2) 0.0887(7) Uani d 1 . .
O O3 0.4405(4) 0.9628(2) 0.1795(2) 0.0975(8) Uani d 1 . .

loop_
_atom_site_aniso_label
_atom_site_aniso_U_11
_atom_site_aniso_U_22
_atom_site_aniso_U_33
_atom_site_aniso_U_12
_atom_site_aniso_U_13
_atom_site_aniso_U_23
C12 0.0646(15) 0.0471(13) 0.0580(14) -0.0232(12) 0.0059(11) 0.0006(11)
C11 0.0401(11) 0.0489(12) 0.0382(10) -0.0153(9) -0.0010(9) -0.0056(9)
C3 0.0336(9) 0.0373(10) 0.0363(10) -0.0123(8) -0.0038(8) -0.0075(8)
C2 0.0427(11) 0.0456(11) 0.0397(10) -0.0137(9) 0.0033(8) -0.0196(9)
C1 0.0473(11) 0.0309(10) 0.0467(11) -0.0133(9) -0.0025(9) -0.0156(8)
C9 0.0331(9) 0.0280(9) 0.0359(10) -0.0104(7) -0.0072(8) -0.0086(7)
C10 0.0334(9) 0.0293(9) 0.0357(9) -0.0120(8) -0.0039(7) -0.0100(7)
C4 0.0366(10) 0.0301(9) 0.0389(10) -0.0137(8) -0.0037(8) -0.0078(8)
C5 0.0437(11) 0.0283(9) 0.0437(11) -0.0145(8) 0.0003(8) -0.0135(8)
C6 0.0449(11) 0.0371(10) 0.0372(10) -0.0160(9) 0.0036(8) -0.0154(8)
C7 0.0427(11) 0.0361(10) 0.0357(10) -0.0186(9) -0.0058(8) -0.0049(8)
C8 0.0409(10) 0.0271(9) 0.0399(10) -0.0139(8) -0.0078(8) -0.0072(8)
N1 0.0591(11) 0.0313(9) 0.0543(11) -0.0213(8) -0.0023(8) -0.0092(8)
N2 0.0723(13) 0.0476(10) 0.0405(10) -0.0344(10) 0.0068(9) -0.0083(8)
O1 0.0671(11) 0.0683(11) 0.0509(9) -0.0280(9) 0.0205(8) -0.0200(8)
O2 0.1203(16) 0.0512(10) 0.0912(14) -0.0504(11) 0.0344(12) -0.0407(10)
O3 0.174(2) 0.0506(11) 0.0627(11) -0.0669(13) 0.0141(12) -0.0071(9)

loop_
_atom_type_symbol
_atom_type_description
_atom_type_scat_dispersion_real
_atom_type_scat_dispersion_imag
_atom_type_scat_source
C C 0.0033 0.0016 'International Tables Vol C Tables 4.2.6.8 and 6.1.1.4'
H H 0.0000 0.0000 'International Tables Vol C Tables 4.2.6.8 and 6.1.1.4'
N N 0.0061 0.0033 'International Tables Vol C Tables 4.2.6.8 and 6.1.1.4'
O O 0.0106 0.0060 'International Tables Vol C Tables 4.2.6.8 and 6.1.1.4'

loop_
_geom_angle_atom_site_label_1
_geom_angle_atom_site_label_2
_geom_angle_atom_site_label_3
_geom_angle_site_symmetry_1
_geom_angle_site_symmetry_3
_geom_angle
_geom_angle_publ_flag
O1 C11 C3 . . 120.96(19) ?
O1 C11 C12 . . 119.56(19) ?
C3 C11 C12 . . 119.48(18) ?
C4 C3 C2 . . 117.08(17) ?
C4 C3 C11 . . 122.46(17) ?
C2 C3 C11 . . 120.46(17) ?
C1 C2 C3 . . 122.07(17) ?
C2 C1 C9 . . 121.76(17) ?
C1 C9 C10 . . 116.07(16) ?
C1 C9 C8 . . 126.75(16) ?
C10 C9 C8 . . 117.15(16) ?
C4 C10 C5 . . 119.62(16) ?
C4 C10 C9 . . 120.65(16) ?
C5 C10 C9 . . 119.73(16) ?
C3 C4 C10 . . 122.33(17) ?
C6 C5 C10 . . 122.09(17) ?
C5 C6 C7 . . 121.51(17) ?
N2 C7 C8 . . 126.40(17) ?
N2 C7 C6 . . 115.85(17) ?
C8 C7 C6 . . 117.75(16) ?
C7 C8 N1 . . 118.03(16) ?
C7 C8 C9 . . 121.77(16) ?
N1 C8 C9 . . 120.18(16) ?
O2 N1 O3 . . 118.66(17) ?
O2 N1 C8 . . 120.96(17) ?
O3 N1 C8 . . 120.21(18) ?

loop_
_geom_bond_atom_site_label_1
_geom_bond_atom_site_label_2
_geom_bond_site_symmetry_2
_geom_bond_distance
_geom_bond_publ_flag
C12 C11 . 1.492(3) ?
C11 O1 . 1.215(2) ?
C11 C3 . 1.483(3) ?
C3 C4 . 1.373(2) ?
C3 C2 . 1.408(3) ?
C2 C1 . 1.366(3) ?
C1 C9 . 1.416(3) ?
C9 C10 . 1.424(2) ?
C9 C8 . 1.447(3) ?
C10 C4 . 1.398(2) ?
C10 C5 . 1.422(2) ?
C5 C6 . 1.338(3) ?
C6 C7 . 1.431(3) ?
C7 N2 . 1.333(2) ?
C7 C8 . 1.412(3) ?
C8 N1 . 1.425(2) ?
N1 O2 . 1.217(2) ?
N1 O3 . 1.227(2) ?

loop_
_geom_hbond_atom_site_label_D
_geom_hbond_atom_site_label_H
_geom_hbond_atom_site_label_A
_geom_hbond_site_symmetry_A
_geom_hbond_distance_DH
_geom_hbond_distance_HA
_geom_hbond_distance_DA
_geom_hbond_angle_DHA
N2 H2B O1 1_654 0.86 2.16 2.988(2) 161.7
N2 H2A O3 2_675 0.86 2.54 3.146(3) 127.8
N2 H2A O3 . 0.86 1.95 2.556(3) 126.5
C6 H6 O1 1_654 0.93 2.57 3.341(2) 140.9
C1 H1 O2 . 0.93 2.11 2.720(3) 121.6

loop_
_geom_torsion_atom_site_label_1
_geom_torsion_atom_site_label_2
_geom_torsion_atom_site_label_3
_geom_torsion_atom_site_label_4
_geom_torsion_site_symmetry_1
_geom_torsion_site_symmetry_2
_geom_torsion_site_symmetry_3
_geom_torsion_site_symmetry_4
_geom_torsion
_geom_torsion_publ_flag
O1 C11 C3 C4 . . . . -177.21(19) ?
C12 C11 C3 C4 . . . . 2.8(3) ?
O1 C11 C3 C2 . . . . 2.0(3) ?
C12 C11 C3 C2 . . . . -178.01(19) ?
C4 C3 C2 C1 . . . . -1.1(3) ?
C11 C3 C2 C1 . . . . 179.64(18) ?
C3 C2 C1 C9 . . . . 0.2(3) ?
C2 C1 C9 C10 . . . . 1.1(3) ?
C2 C1 C9 C8 . . . . 179.23(18) ?
C1 C9 C10 C4 . . . . -1.7(3) ?
C8 C9 C10 C4 . . . . -179.93(16) ?
C1 C9 C10 C5 . . . . 178.33(16) ?
C8 C9 C10 C5 . . . . 0.1(3) ?
C2 C3 C4 C10 . . . . 0.6(3) ?
C11 C3 C4 C10 . . . . 179.81(17) ?
C5 C10 C4 C3 . . . . -179.17(17) ?
C9 C10 C4 C3 . . . . 0.8(3) ?
C4 C10 C5 C6 . . . . -179.61(18) ?
C9 C10 C5 C6 . . . . 0.4(3) ?
C10 C5 C6 C7 . . . . -0.8(3) ?
C5 C6 C7 N2 . . . . -179.82(18) ?
C5 C6 C7 C8 . . . . 0.6(3) ?
N2 C7 C8 N1 . . . . -1.2(3) ?
C6 C7 C8 N1 . . . . 178.35(17) ?
N2 C7 C8 C9 . . . . -179.66(18) ?
C6 C7 C8 C9 . . . . -0.2(3) ?
C1 C9 C8 C7 . . . . -178.23(18) ?
C10 C9 C8 C7 . . . . -0.2(3) ?
C1 C9 C8 N1 . . . . 3.3(3) ?
C10 C9 C8 N1 . . . . -178.64(16) ?
C7 C8 N1 O2 . . . . -165.8(2) ?
C9 C8 N1 O2 . . . . 12.8(3) ?
C7 C8 N1 O3 . . . . 9.4(3) ?
C9 C8 N1 O3 . . . . -172.1(2) ?
